data_2225116
loop_
_publ_author_name
'Chen, Shi-Quan'
'Jiang, Kai'
'Wang, Shi-Fan'

_publ_section_title
;Ethyl
 3-methyl-4-oxo-4,5-dihydro-1<i>H</i>-pyrrolo[2,3-<i>d</i>]pyridazine-2-carboxylate
;
_journal_coeditor_code SJ2715
_journal_issue 2
_journal_name_full 'Acta Crystallographica Section E'
_journal_page_first o259
_journal_paper_doi 10.1107/S1600536809055081
_journal_volume 66
_journal_year 2010
_chemical_formula_iupac 'C10 H11 N3 O3'
_chemical_formula_moiety 'C10 H11 N3 O3'
_chemical_formula_sum 'C10 H11 N3 O3'
_chemical_formula_weight 221.22
_chemical_name_systematic
;
Ethyl 3-methyl-4-oxo-4,5-dihydro-1<i>H</i>-
pyrrolo[2,3-<i>d</i>]pyridazine-2-carboxylate
;
_space_group_IT_number 14
_symmetry_cell_setting monoclinic
_symmetry_space_group_name_Hall '-P 2ybc'
_symmetry_space_group_name_H-M 'P 1 21/c 1'
_atom_sites_solution_hydrogens geom
_atom_sites_solution_primary direct
_atom_sites_solution_secondary difmap
_cell_angle_alpha 90.00
_cell_angle_beta 90.17(3)
_cell_angle_gamma 90.00
_cell_formula_units_Z 4
_cell_length_a 8.0030(16)
_cell_length_b 9.774(2)
_cell_length_c 13.370(3)
_cell_measurement_reflns_used 7501
_cell_measurement_temperature 295(2)
_cell_measurement_theta_max 26.43
_cell_measurement_theta_min 2.58
_cell_volume 1045.8(4)
_computing_cell_refinement 'SAINT (Bruker 2002)'
_computing_data_collection 'SMART (Bruker 2002)'
_computing_data_reduction 'SAINT (Bruker 2002)'
_computing_molecular_graphics 'PLATON (Spek, 2009)'
_computing_publication_material 'SHELXTL (Sheldrick,  2008)'
_computing_structure_refinement 'SHELXL97 (Sheldrick,  2008)'
_computing_structure_solution 'SHELXS97 (Sheldrick, 2008)'
_diffrn_ambient_temperature 295(2)
_diffrn_measured_fraction_theta_full 0.998
_diffrn_measured_fraction_theta_max 0.998
_diffrn_measurement_device_type 'Bruker SMART CCD area-detector'
_diffrn_measurement_method '\f and \w scans'
_diffrn_radiation_monochromator graphite
_diffrn_radiation_source 'fine-focus sealed tube'
_diffrn_radiation_type MoK\a
_diffrn_radiation_wavelength 0.71073
_diffrn_reflns_av_R_equivalents 0.0314
_diffrn_reflns_av_sigmaI/netI 0.0322
_diffrn_reflns_limit_h_max 9
_diffrn_reflns_limit_h_min -9
_diffrn_reflns_limit_k_max 12
_diffrn_reflns_limit_k_min -11
_diffrn_reflns_limit_l_max 15
_diffrn_reflns_limit_l_min -16
_diffrn_reflns_number 6834
_diffrn_reflns_theta_full 26.00
_diffrn_reflns_theta_max 26.00
_diffrn_reflns_theta_min 2.55
_diffrn_standards_number 0
_exptl_absorpt_coefficient_mu 0.106
_exptl_absorpt_correction_T_max 0.9936
_exptl_absorpt_correction_T_min 0.9587
_exptl_absorpt_correction_type multi-scan
_exptl_absorpt_process_details '(SADABS; Sheldrick, 1996)'
_exptl_crystal_colour colourless
_exptl_crystal_density_diffrn 1.405
_exptl_crystal_density_method 'not measured'
_exptl_crystal_description plate
_exptl_crystal_F_000 464
_exptl_crystal_size_max 0.40
_exptl_crystal_size_mid 0.26
_exptl_crystal_size_min 0.06
_refine_diff_density_max 0.267
_refine_diff_density_min -0.210
_refine_ls_extinction_coef 0.007(2)
_refine_ls_extinction_expression Fc^*^=kFc[1+0.001xFc^2^\l^3^/sin(2\q)]^-1/4^
_refine_ls_extinction_method 'SHELXL97 (Sheldrick,  2008)'
_refine_ls_goodness_of_fit_ref 1.059
_refine_ls_hydrogen_treatment mixed
_refine_ls_matrix_type full
_refine_ls_number_parameters 156
_refine_ls_number_reflns 2045
_refine_ls_number_restraints 0
_refine_ls_restrained_S_all 1.059
_refine_ls_R_factor_all 0.0540
_refine_ls_R_factor_gt 0.0442
_refine_ls_shift/su_max_lt 0.001
_refine_ls_shift/su_mean 0.000
_refine_ls_structure_factor_coef Fsqd
_refine_ls_weighting_details 'calc w=1/[\s^2^(Fo^2^)+(0.0631P)^2^+0.2196P] where P=(Fo^2^+2Fc^2^)/3'
_refine_ls_weighting_scheme calc
_refine_ls_wR_factor_gt 0.1141
_refine_ls_wR_factor_ref 0.1199
_reflns_number_gt 1676
_reflns_number_total 2045
_reflns_threshold_expression I>2\s(I)
_cod_data_source_file sj2715.cif
_cod_data_source_block I
_cod_depositor_comments
;
The following automatic conversions were performed:
'_symmetry_cell_setting' value 'Monoclinic' changed to 'monoclinic'
according to '/home/saulius/struct/CIF-dictionaries/cif_core.dic'
dictionary named 'cif_core.dic' version 2.4.1 from 2010-06-29.

Automatic conversion script
Id: cif_fix_enum 1527 2010-12-29 10:47:43Z saulius 

The following automatic conversions were performed:

'_symmetry_cell_setting' value 'Monoclinic' changed to 'monoclinic'
according to /home/saulius/struct/CIF-dictionaries/cif_core.dic
dictionary named 'cif_core.dic' version 2.4.1 from 2010-06-29.

Automatic conversion script
Id: cif_fix_values 1715 2011-07-08 13:25:40Z adriana 
;
_cod_original_sg_symbol_H-M 'P 21/c'
_cod_database_code 2225116
_cod_database_fobs_code 2225116

loop_
_symmetry_equiv_pos_as_xyz
'x, y, z'
'-x, y+1/2, -z+1/2'
'-x, -y, -z'
'x, -y-1/2, z-1/2'

loop_
_atom_site_type_symbol
_atom_site_label
_atom_site_fract_x
_atom_site_fract_y
_atom_site_fract_z
_atom_site_U_iso_or_equiv
_atom_site_adp_type
_atom_site_calc_flag
_atom_site_refinement_flags
_atom_site_occupancy
_atom_site_disorder_assembly
_atom_site_disorder_group
C C1 0.0960(2) 0.38216(17) 0.86245(11) 0.0291(4) Uani d . 1 . .
C C2 0.14214(19) 0.33040(17) 0.95543(11) 0.0277(4) Uani d . 1 . .
C C3 0.0970(2) 0.19196(17) 0.97885(11) 0.0295(4) Uani d . 1 . .
C C4 0.0078(2) 0.30214(18) 0.79200(12) 0.0348(4) Uani d . 1 . .
H H2 -0.0209 0.3395 0.7303 0.042 Uiso calc R 1 . .
C C5 0.22621(19) 0.43535(17) 1.00880(11) 0.0287(4) Uani d . 1 . .
C C6 0.2266(2) 0.54646(17) 0.94508(11) 0.0293(4) Uani d . 1 . .
C C7 0.2897(2) 0.68717(18) 0.95437(12) 0.0324(4) Uani d . 1 . .
C C8 0.4347(2) 0.8457(2) 1.05488(15) 0.0473(5) Uani d . 1 . .
H H8A 0.3500 0.9150 1.0436 0.057 Uiso calc R 1 . .
H H8B 0.5247 0.8602 1.0076 0.057 Uiso calc R 1 . .
C C9 0.4995(3) 0.8551(3) 1.15900(17) 0.0665(7) Uani d . 1 . .
H H9A 0.5831 0.7860 1.1694 0.100 Uiso calc R 1 . .
H H9B 0.4094 0.8414 1.2052 0.100 Uiso calc R 1 . .
H H9C 0.5478 0.9438 1.1696 0.100 Uiso calc R 1 . .
C C10 0.2976(2) 0.4242(2) 1.11193(12) 0.0380(4) Uani d . 1 . .
H H10A 0.2233 0.4670 1.1587 0.057 Uiso calc R 1 . .
H H10B 0.4043 0.4690 1.1142 0.057 Uiso calc R 1 . .
H H10C 0.3111 0.3295 1.1291 0.057 Uiso calc R 1 . .
N N1 0.14838(18) 0.51266(15) 0.85690(10) 0.0318(4) Uani d . 1 . .
N N2 -0.03348(19) 0.17759(15) 0.81245(10) 0.0362(4) Uani d . 1 . .
N N3 0.01190(19) 0.12734(16) 0.90363(10) 0.0349(4) Uani d . 1 . .
O O1 0.12783(16) 0.13034(12) 1.05782(8) 0.0397(4) Uani d . 1 . .
O O2 0.27522(18) 0.77051(14) 0.88893(10) 0.0506(4) Uani d . 1 . .
O O3 0.36361(16) 0.71015(13) 1.04147(9) 0.0409(4) Uani d . 1 . .
H H1 0.132(2) 0.565(2) 0.8057(15) 0.038(5) Uiso d . 1 . .
H H3 -0.028(3) 0.042(3) 0.9145(16) 0.067(7) Uiso d . 1 . .

loop_
_atom_site_aniso_label
_atom_site_aniso_U_11
_atom_site_aniso_U_22
_atom_site_aniso_U_33
_atom_site_aniso_U_12
_atom_site_aniso_U_13
_atom_site_aniso_U_23
C1 0.0348(9) 0.0251(9) 0.0274(8) 0.0005(7) -0.0006(6) 0.0008(7)
C2 0.0313(8) 0.0261(9) 0.0256(8) 0.0013(7) -0.0007(6) 0.0005(7)
C3 0.0342(9) 0.0275(9) 0.0268(8) -0.0004(7) -0.0005(6) 0.0017(7)
C4 0.0503(10) 0.0287(10) 0.0253(8) -0.0019(8) -0.0054(7) 0.0011(7)
C5 0.0299(8) 0.0271(9) 0.0290(8) 0.0013(6) -0.0012(6) -0.0003(7)
C6 0.0321(8) 0.0273(9) 0.0286(8) -0.0002(7) -0.0028(6) -0.0013(7)
C7 0.0347(9) 0.0285(10) 0.0340(9) -0.0017(7) -0.0022(7) -0.0007(7)
C8 0.0492(11) 0.0365(12) 0.0562(12) -0.0114(9) -0.0071(9) -0.0098(9)
C9 0.0655(14) 0.0758(18) 0.0581(14) -0.0170(13) -0.0081(11) -0.0236(13)
C10 0.0447(10) 0.0367(11) 0.0325(9) -0.0025(8) -0.0098(7) 0.0021(8)
N1 0.0432(8) 0.0254(8) 0.0268(7) -0.0024(6) -0.0058(6) 0.0050(6)
N2 0.0515(9) 0.0298(9) 0.0272(7) -0.0048(7) -0.0059(6) -0.0008(6)
N3 0.0502(9) 0.0255(9) 0.0290(7) -0.0063(6) -0.0053(6) 0.0023(6)
O1 0.0569(8) 0.0305(7) 0.0317(7) -0.0077(6) -0.0101(5) 0.0078(5)
O2 0.0723(10) 0.0319(8) 0.0475(8) -0.0113(6) -0.0173(7) 0.0092(6)
O3 0.0514(8) 0.0324(8) 0.0389(7) -0.0092(6) -0.0101(6) -0.0006(5)

loop_
_atom_type_symbol
_atom_type_description
_atom_type_scat_dispersion_real
_atom_type_scat_dispersion_imag
_atom_type_scat_source
C C 0.0033 0.0016 'International Tables Vol C Tables 4.2.6.8 and 6.1.1.4'
H H 0.0000 0.0000 'International Tables Vol C Tables 4.2.6.8 and 6.1.1.4'
N N 0.0061 0.0033 'International Tables Vol C Tables 4.2.6.8 and 6.1.1.4'
O O 0.0106 0.0060 'International Tables Vol C Tables 4.2.6.8 and 6.1.1.4'

loop_
_geom_angle_atom_site_label_1
_geom_angle_atom_site_label_2
_geom_angle_atom_site_label_3
_geom_angle_site_symmetry_1
_geom_angle_site_symmetry_3
_geom_angle
_geom_angle_publ_flag
N1 C1 C2 . . 108.20(14) no
N1 C1 C4 . . 130.09(15) no
C2 C1 C4 . . 121.71(16) no
C1 C2 C5 . . 108.11(15) no
C1 C2 C3 . . 118.14(14) no
C5 C2 C3 . . 133.74(14) no
O1 C3 N3 . . 119.96(16) no
O1 C3 C2 . . 126.47(15) no
N3 C3 C2 . . 113.57(14) no
N2 C4 C1 . . 120.59(15) no
N2 C4 H2 . . 119.7 no
C1 C4 H2 . . 119.7 no
C6 C5 C2 . . 105.10(14) no
C6 C5 C10 . . 128.68(15) no
C2 C5 C10 . . 126.22(15) no
N1 C6 C5 . . 109.79(15) no
N1 C6 C7 . . 116.94(14) no
C5 C6 C7 . . 133.26(15) no
O2 C7 O3 . . 124.61(16) no
O2 C7 C6 . . 122.72(16) no
O3 C7 C6 . . 112.68(14) no
O3 C8 C9 . . 107.89(17) no
O3 C8 H8A . . 110.1 no
C9 C8 H8A . . 110.1 no
O3 C8 H8B . . 110.1 no
C9 C8 H8B . . 110.1 no
H8A C8 H8B . . 108.4 no
C8 C9 H9A . . 109.5 no
C8 C9 H9B . . 109.5 no
H9A C9 H9B . . 109.5 no
C8 C9 H9C . . 109.5 no
H9A C9 H9C . . 109.5 no
H9B C9 H9C . . 109.5 no
C5 C10 H10A . . 109.5 no
C5 C10 H10B . . 109.5 no
H10A C10 H10B . . 109.5 no
C5 C10 H10C . . 109.5 no
H10A C10 H10C . . 109.5 no
H10B C10 H10C . . 109.5 no
C1 N1 C6 . . 108.79(14) no
C1 N1 H1 . . 123.8(13) no
C6 N1 H1 . . 127.4(13) no
C4 N2 N3 . . 117.50(14) no
N2 N3 C3 . . 128.49(16) no
N2 N3 H3 . . 112.6(14) no
C3 N3 H3 . . 118.8(14) no
C7 O3 C8 . . 115.92(14) no

loop_
_geom_bond_atom_site_label_1
_geom_bond_atom_site_label_2
_geom_bond_site_symmetry_2
_geom_bond_distance
_geom_bond_publ_flag
C1 N1 . 1.345(2) no
C1 C2 . 1.391(2) no
C1 C4 . 1.412(2) no
C2 C5 . 1.418(2) no
C2 C3 . 1.435(2) no
C3 O1 . 1.2396(19) no
C3 N3 . 1.368(2) no
C4 N2 . 1.291(2) no
C4 H2 . 0.9300 no
C5 C6 . 1.380(2) no
C5 C10 . 1.495(2) no
C6 N1 . 1.374(2) no
C6 C7 . 1.470(2) no
C7 O2 . 1.201(2) no
C7 O3 . 1.324(2) no
C8 O3 . 1.453(2) no
C8 C9 . 1.487(3) no
C8 H8A . 0.9700 no
C8 H8B . 0.9700 no
C9 H9A . 0.9600 no
C9 H9B . 0.9600 no
C9 H9C . 0.9600 no
C10 H10A . 0.9600 no
C10 H10B . 0.9600 no
C10 H10C . 0.9600 no
N1 H1 . 0.86(2) no
N2 N3 . 1.3626(19) no
N3 H3 . 0.90(3) no

loop_
_geom_hbond_atom_site_label_D
_geom_hbond_atom_site_label_H
_geom_hbond_atom_site_label_A
_geom_hbond_site_symmetry_A
_geom_hbond_distance_DH
_geom_hbond_distance_HA
_geom_hbond_distance_DA
_geom_hbond_angle_DHA
_geom_hbond_publ_flag
N3 H3 O1 3_557 0.90(3) 1.90(3) 2.804(2) 175(2) y
N1 H1 N2 2_556 0.86(2) 2.08(2) 2.925(2) 166.2(17) y

loop_
_geom_torsion_atom_site_label_1
_geom_torsion_atom_site_label_2
_geom_torsion_atom_site_label_3
_geom_torsion_atom_site_label_4
_geom_torsion_site_symmetry_1
_geom_torsion_site_symmetry_2
_geom_torsion_site_symmetry_3
_geom_torsion_site_symmetry_4
_geom_torsion
_geom_torsion_publ_flag
N1 C1 C2 C5 . . . . 0.20(18) ?
C4 C1 C2 C5 . . . . -179.24(15) ?
N1 C1 C2 C3 . . . . 179.22(14) ?
C4 C1 C2 C3 . . . . -0.2(2) ?
C1 C2 C3 O1 . . . . -179.84(16) ?
C5 C2 C3 O1 . . . . -1.1(3) ?
C1 C2 C3 N3 . . . . 0.1(2) ?
C5 C2 C3 N3 . . . . 178.82(16) ?
N1 C1 C4 N2 . . . . -179.01(17) ?
C2 C1 C4 N2 . . . . 0.3(3) ?
C1 C2 C5 C6 . . . . 0.09(18) ?
C3 C2 C5 C6 . . . . -178.72(17) ?
C1 C2 C5 C10 . . . . -179.86(15) ?
C3 C2 C5 C10 . . . . 1.3(3) ?
C2 C5 C6 N1 . . . . -0.35(18) ?
C10 C5 C6 N1 . . . . 179.60(15) ?
C2 C5 C6 C7 . . . . 178.60(17) ?
C10 C5 C6 C7 . . . . -1.4(3) ?
N1 C6 C7 O2 . . . . -0.1(3) ?
C5 C6 C7 O2 . . . . -178.97(18) ?
N1 C6 C7 O3 . . . . -179.76(14) ?
C5 C6 C7 O3 . . . . 1.3(3) ?
C2 C1 N1 C6 . . . . -0.42(18) ?
C4 C1 N1 C6 . . . . 178.97(17) ?
C5 C6 N1 C1 . . . . 0.49(19) ?
C7 C6 N1 C1 . . . . -178.65(14) ?
C1 C4 N2 N3 . . . . -0.3(2) ?
C4 N2 N3 C3 . . . . 0.2(3) ?
O1 C3 N3 N2 . . . . 179.87(16) ?
C2 C3 N3 N2 . . . . -0.1(2) ?
O2 C7 O3 C8 . . . . -1.8(3) ?
C6 C7 O3 C8 . . . . 177.84(15) ?
C9 C8 O3 C7 . . . . 175.68(16) ?

loop_
_cod_related_entry_id
_cod_related_entry_database
_cod_related_entry_code
1 ChemSpider 30656005
